data_2017301
loop_
_publ_author_name
'Blanco, Maria C.'
'Palma, Alirio'
'Bahsas, Ali'
'Hursthouse, Michael B.'
'Cobo, Justo'
'Glidewell, Christopher'

_publ_section_title
;
 Sterically shielded pyramidal amino groups in two
 4,4'-(arylmethylene)bis(6-allyl-3-chloro-2-methylaniline) derivatives
;
_journal_coeditor_code GG3211
_journal_issue 9
_journal_name_full 'Acta Crystallographica Section C'
_journal_page_first o479
_journal_page_last o482
_journal_paper_doi 10.1107/S0108270109031175
_journal_volume 65
_journal_year 2009
_chemical_formula_iupac 'C27 H28 Cl2 N2'
_chemical_formula_moiety 'C27 H28 Cl2 N2'
_chemical_formula_sum 'C27 H28 Cl2 N2'
_chemical_formula_weight 451.41
_chemical_name_systematic
;
4,4'-(Phenylmethylene)bis(6-allyl-3-chloro-2-methylaniline)
;
_space_group_IT_number 2
_symmetry_cell_setting triclinic
_symmetry_space_group_name_Hall '-P 1'
_symmetry_space_group_name_H-M 'P -1'
_atom_sites_solution_hydrogens geom
_atom_sites_solution_primary direct
_atom_sites_solution_secondary difmap
_cell_angle_alpha 94.333(2)
_cell_angle_beta 93.634(3)
_cell_angle_gamma 102.490(2)
_cell_formula_units_Z 2
_cell_length_a 8.9868(2)
_cell_length_b 10.8718(4)
_cell_length_c 12.4359(4)
_cell_measurement_reflns_used 4344
_cell_measurement_temperature 120(2)
_cell_measurement_theta_max 25.50
_cell_measurement_theta_min 2.96
_cell_volume 1178.90(6)
_computing_cell_refinement
;
DENZO (Otwinowski & Minor, 1997) and COLLECT (Nonius, 1999)
;
_computing_data_collection 'COLLECT (Nonius, 1999)'
_computing_data_reduction
;
DENZO (Otwinowski & Minor, 1997) and COLLECT (Nonius, 1999)
;
_computing_molecular_graphics 'PLATON (Spek, 2009)'
_computing_publication_material
;
SHELXL97 (Sheldrick, 2008) and PLATON (Spek, 2009)
;
_computing_structure_refinement 'SHELXL97 (Sheldrick, 2008)'
_computing_structure_solution 'SIR2004 (Burla <i>et al.</i>,  2005)'
_diffrn_ambient_temperature 120(2)
_diffrn_detector_area_resol_mean '4096 x 4096 pixels/62 x 62mm'
_diffrn_measured_fraction_theta_full 0.992
_diffrn_measured_fraction_theta_max 0.992
_diffrn_measurement_device_type 'Bruker Nonius APEX II'
_diffrn_measurement_method '\f and \w scans'
_diffrn_radiation_monochromator '10cm confocal mirrors'
_diffrn_radiation_source 'Bruker Nonius FR591 rotating anode'
_diffrn_radiation_type 'Mo K\a'
_diffrn_radiation_wavelength 0.71073
_diffrn_reflns_av_R_equivalents 0.0592
_diffrn_reflns_av_sigmaI/netI 0.0597
_diffrn_reflns_limit_h_max 10
_diffrn_reflns_limit_h_min -10
_diffrn_reflns_limit_k_max 13
_diffrn_reflns_limit_k_min -13
_diffrn_reflns_limit_l_max 15
_diffrn_reflns_limit_l_min -15
_diffrn_reflns_number 15045
_diffrn_reflns_theta_full 25.50
_diffrn_reflns_theta_max 25.50
_diffrn_reflns_theta_min 2.96
_diffrn_standards_decay_% 0
_diffrn_standards_interval_count 0
_diffrn_standards_interval_time 0
_diffrn_standards_number 0
_exptl_absorpt_coefficient_mu 0.292
_exptl_absorpt_correction_T_max 0.983
_exptl_absorpt_correction_T_min 0.971
_exptl_absorpt_correction_type multi-scan
_exptl_absorpt_process_details '(SADABS; Sheldrick, 2003)'
_exptl_crystal_colour yellow
_exptl_crystal_density_diffrn 1.272
_exptl_crystal_density_method 'not measured'
_exptl_crystal_description block
_exptl_crystal_F_000 476
_exptl_crystal_size_max 0.08
_exptl_crystal_size_mid 0.08
_exptl_crystal_size_min 0.06
_refine_diff_density_max 0.275
_refine_diff_density_min -0.305
_refine_ls_extinction_method none
_refine_ls_goodness_of_fit_ref 1.084
_refine_ls_hydrogen_treatment mixed
_refine_ls_matrix_type full
_refine_ls_number_parameters 294
_refine_ls_number_reflns 4344
_refine_ls_number_restraints 4
_refine_ls_restrained_S_all 1.083
_refine_ls_R_factor_all 0.0849
_refine_ls_R_factor_gt 0.0611
_refine_ls_shift/su_max 0.001
_refine_ls_shift/su_mean 0.000
_refine_ls_structure_factor_coef Fsqd
_refine_ls_weighting_details 'w = 1/[\s^2^(Fo^2^)+(0.0000P)^2^+2.3841P] where P=(Fo^2^+2Fc^2^)/3'
_refine_ls_weighting_scheme calc
_refine_ls_wR_factor_gt 0.1158
_refine_ls_wR_factor_ref 0.1282
_reflns_number_gt 3431
_reflns_number_total 4344
_reflns_threshold_expression I>2\s(I)
_cod_data_source_file gg3211.cif
_cod_data_source_block I
_cod_database_code 2017301
_cod_database_fobs_code 2017301

loop_
_symmetry_equiv_pos_as_xyz
'x, y, z'
'-x, -y, -z'

loop_
_atom_site_type_symbol
_atom_site_label
_atom_site_fract_x
_atom_site_fract_y
_atom_site_fract_z
_atom_site_U_iso_or_equiv
_atom_site_adp_type
_atom_site_calc_flag
_atom_site_refinement_flags
_atom_site_occupancy
_atom_site_disorder_assembly
_atom_site_disorder_group
C C1 0.4041(3) 0.7941(3) 0.7943(2) 0.0208(6) Uani d . 1 . .
H H1 0.4798 0.8406 0.8539 0.025 Uiso calc R 1 . .
C C11 0.4787(3) 0.8197(3) 0.6891(2) 0.0189(6) Uani d . 1 . .
C C12 0.5825(3) 0.9317(3) 0.6763(2) 0.0206(6) Uani d . 1 . .
C C13 0.6583(3) 0.9550(3) 0.5834(2) 0.0222(7) Uani d . 1 . .
C C14 0.6219(3) 0.8616(3) 0.4944(2) 0.0238(7) Uani d . 1 . .
C C15 0.5104(4) 0.7506(3) 0.5018(2) 0.0247(7) Uani d . 1 . .
C C16 0.4451(3) 0.7316(3) 0.5992(2) 0.0224(7) Uani d . 1 . .
H H16 0.3737 0.6544 0.6047 0.027 Uiso calc R 1 . .
Cl Cl12 0.61882(9) 1.05075(7) 0.78491(6) 0.0274(2) Uani d . 1 . .
C C17 0.7765(4) 1.0736(3) 0.5722(3) 0.0298(8) Uani d . 1 . .
H H17A 0.7956 1.1265 0.6412 0.045 Uiso calc R 1 . .
H H17B 0.7392 1.1204 0.5158 0.045 Uiso calc R 1 . .
H H17C 0.8717 1.0512 0.5523 0.045 Uiso calc R 1 . .
N N14 0.7022(3) 0.8787(3) 0.4027(2) 0.0315(7) Uani d D 1 . .
H H14A 0.666(4) 0.828(3) 0.3459(18) 0.038 Uiso d D 1 . .
H H14B 0.739(4) 0.9553(15) 0.389(3) 0.038 Uiso d D 1 . .
C C18 0.4599(4) 0.6522(3) 0.4056(3) 0.0344(8) Uani d . 1 . .
H H18A 0.4733 0.6948 0.3381 0.041 Uiso calc R 1 . .
H H18B 0.5270 0.5910 0.4064 0.041 Uiso calc R 1 . .
C C19 0.2972(4) 0.5812(3) 0.4040(3) 0.0314(8) Uani d . 1 . .
H H19 0.2222 0.6301 0.4119 0.038 Uiso calc R 1 . .
C C20 0.2488(4) 0.4582(3) 0.3928(3) 0.0405(9) Uani d . 1 . .
H H20A 0.3197 0.4054 0.3847 0.049 Uiso calc R 1 . .
H H20B 0.1428 0.4216 0.3928 0.049 Uiso calc R 1 . .
C C21 0.3800(3) 0.6541(3) 0.8120(2) 0.0201(6) Uani d . 1 . .
C C22 0.5032(3) 0.6025(3) 0.8426(2) 0.0203(6) Uani d . 1 . .
C C23 0.4926(3) 0.4743(3) 0.8538(2) 0.0202(6) Uani d . 1 . .
C C24 0.3479(3) 0.3932(3) 0.8321(2) 0.0214(7) Uani d . 1 . .
C C25 0.2204(3) 0.4406(3) 0.7990(2) 0.0235(7) Uani d . 1 . .
C C26 0.2391(3) 0.5701(3) 0.7915(2) 0.0241(7) Uani d . 1 . .
H H26 0.1520 0.6022 0.7714 0.029 Uiso calc R 1 . .
Cl Cl22 0.68425(8) 0.70518(7) 0.86805(6) 0.0272(2) Uani d . 1 . .
C C27 0.6293(4) 0.4211(3) 0.8845(2) 0.0264(7) Uani d . 1 . .
H H27A 0.7226 0.4787 0.8668 0.040 Uiso calc R 1 . .
H H27B 0.6192 0.3382 0.8444 0.040 Uiso calc R 1 . .
H H27C 0.6350 0.4119 0.9624 0.040 Uiso calc R 1 . .
N N24 0.3309(3) 0.2617(2) 0.8348(2) 0.0267(6) Uani d D 1 . .
H H24A 0.403(3) 0.241(3) 0.874(2) 0.032 Uiso d D 1 . .
H H24B 0.242(2) 0.224(3) 0.852(3) 0.032 Uiso d D 1 . .
C C28 0.0669(4) 0.3517(3) 0.7674(3) 0.0326(8) Uani d . 1 . .
H H28A 0.0031 0.3969 0.7244 0.039 Uiso calc R 1 . .
H H28B 0.0834 0.2795 0.7198 0.039 Uiso calc R 1 . .
C C29 -0.0210(4) 0.3003(3) 0.8590(3) 0.0369(9) Uani d . 1 . .
H H29 -0.1084 0.2335 0.8404 0.044 Uiso calc R 1 . .
C C30 0.0107(4) 0.3381(3) 0.9614(3) 0.0379(9) Uani d . 1 . .
H H30A 0.0970 0.4046 0.9841 0.045 Uiso calc R 1 . .
H H30B -0.0525 0.2992 1.0134 0.045 Uiso calc R 1 . .
C C31 0.2623(3) 0.8498(3) 0.8010(3) 0.0233(7) Uani d . 1 . .
C C32 0.1467(4) 0.8262(3) 0.7167(3) 0.0298(7) Uani d . 1 . .
H H32 0.1553 0.7741 0.6535 0.036 Uiso calc R 1 . .
C C33 0.0192(4) 0.8785(3) 0.7245(3) 0.0405(9) Uani d . 1 . .
H H33 -0.0604 0.8608 0.6677 0.049 Uiso calc R 1 . .
C C34 0.0090(4) 0.9566(3) 0.8157(4) 0.0458(11) Uani d . 1 . .
H H34 -0.0779 0.9926 0.8213 0.055 Uiso calc R 1 . .
C C35 0.1235(4) 0.9825(3) 0.8979(4) 0.0437(10) Uani d . 1 . .
H H35 0.1166 1.0377 0.9594 0.052 Uiso calc R 1 . .
C C36 0.2499(4) 0.9281(3) 0.8916(3) 0.0323(8) Uani d . 1 . .
H H36 0.3277 0.9449 0.9495 0.039 Uiso calc R 1 . .

loop_
_atom_site_aniso_label
_atom_site_aniso_U_11
_atom_site_aniso_U_22
_atom_site_aniso_U_33
_atom_site_aniso_U_12
_atom_site_aniso_U_13
_atom_site_aniso_U_23
C1 0.0194(16) 0.0194(16) 0.0222(16) 0.0021(12) -0.0007(12) 0.0015(12)
C11 0.0197(15) 0.0164(15) 0.0204(15) 0.0040(12) -0.0008(12) 0.0023(12)
C12 0.0220(16) 0.0188(16) 0.0215(16) 0.0076(12) -0.0011(12) -0.0018(12)
C13 0.0182(15) 0.0214(16) 0.0283(17) 0.0065(12) 0.0012(12) 0.0057(13)
C14 0.0265(17) 0.0254(17) 0.0222(16) 0.0093(13) 0.0044(13) 0.0065(13)
C15 0.0281(17) 0.0250(17) 0.0225(16) 0.0092(13) 0.0007(13) 0.0033(13)
C16 0.0227(16) 0.0178(16) 0.0254(16) 0.0017(12) 0.0003(12) 0.0034(13)
Cl12 0.0282(4) 0.0210(4) 0.0298(4) 0.0006(3) 0.0032(3) -0.0044(3)
C17 0.0306(18) 0.0241(17) 0.0341(19) 0.0021(14) 0.0070(14) 0.0055(14)
N14 0.0407(18) 0.0285(16) 0.0245(15) 0.0033(13) 0.0099(13) 0.0032(12)
C18 0.046(2) 0.0316(19) 0.0225(18) 0.0017(16) 0.0049(15) -0.0010(14)
C19 0.0351(19) 0.0309(19) 0.0267(18) 0.0099(15) -0.0088(14) -0.0050(14)
C20 0.041(2) 0.036(2) 0.042(2) 0.0074(17) -0.0039(17) -0.0022(17)
C21 0.0241(16) 0.0209(16) 0.0148(15) 0.0040(12) 0.0030(12) -0.0001(12)
C22 0.0215(16) 0.0217(16) 0.0159(15) 0.0017(12) 0.0012(12) -0.0011(12)
C23 0.0235(16) 0.0238(16) 0.0147(15) 0.0079(12) 0.0045(12) 0.0007(12)
C24 0.0315(17) 0.0189(16) 0.0146(15) 0.0073(13) 0.0036(12) 0.0008(12)
C25 0.0249(17) 0.0212(16) 0.0221(16) 0.0000(13) 0.0011(13) 0.0037(13)
C26 0.0245(17) 0.0255(17) 0.0230(16) 0.0063(13) 0.0007(12) 0.0062(13)
Cl22 0.0216(4) 0.0259(4) 0.0320(4) 0.0019(3) -0.0026(3) 0.0024(3)
C27 0.0298(18) 0.0284(18) 0.0224(17) 0.0101(14) 0.0006(13) 0.0025(13)
N24 0.0309(16) 0.0202(14) 0.0292(16) 0.0042(12) 0.0048(12) 0.0055(12)
C28 0.0266(18) 0.0260(18) 0.041(2) 0.0008(14) -0.0082(15) 0.0013(15)
C29 0.0241(18) 0.0227(18) 0.061(3) 0.0000(14) 0.0012(16) 0.0030(17)
C30 0.0271(19) 0.035(2) 0.051(2) 0.0027(15) 0.0094(16) 0.0105(18)
C31 0.0225(16) 0.0186(16) 0.0302(17) 0.0033(12) 0.0076(13) 0.0095(13)
C32 0.0268(18) 0.0292(18) 0.0361(19) 0.0085(14) 0.0059(14) 0.0098(15)
C33 0.0266(19) 0.032(2) 0.067(3) 0.0084(15) 0.0094(17) 0.0201(19)
C34 0.033(2) 0.027(2) 0.086(3) 0.0141(16) 0.029(2) 0.020(2)
C35 0.044(2) 0.0212(19) 0.069(3) 0.0053(16) 0.036(2) 0.0028(18)
C36 0.0338(19) 0.0198(17) 0.043(2) 0.0012(14) 0.0197(16) 0.0035(15)

loop_
_atom_type_symbol
_atom_type_description
_atom_type_scat_dispersion_real
_atom_type_scat_dispersion_imag
_atom_type_scat_source
C C 0.0033 0.0016 'International Tables Vol C Tables 4.2.6.8 and 6.1.1.4'
H H 0.0000 0.0000 'International Tables Vol C Tables 4.2.6.8 and 6.1.1.4'
Cl Cl 0.1484 0.1585 'International Tables Vol C Tables 4.2.6.8 and 6.1.1.4'
N N 0.0061 0.0033 'International Tables Vol C Tables 4.2.6.8 and 6.1.1.4'

loop_
_geom_angle_atom_site_label_1
_geom_angle_atom_site_label_2
_geom_angle_atom_site_label_3
_geom_angle_site_symmetry_1
_geom_angle_site_symmetry_3
_geom_angle
_geom_angle_publ_flag
C11 C1 C21 . . 110.3(2) ?
C11 C1 C31 . . 111.6(2) ?
C21 C1 C31 . . 115.4(2) ?
C11 C1 H1 . . 106.3 ?
C21 C1 H1 . . 106.3 ?
C31 C1 H1 . . 106.3 ?
C16 C11 C12 . . 115.9(3) ?
C16 C11 C1 . . 121.3(3) ?
C12 C11 C1 . . 122.8(3) ?
C13 C12 C11 . . 124.0(3) ?
C13 C12 Cl12 . . 118.5(2) ?
C11 C12 Cl12 . . 117.6(2) ?
C12 C13 C14 . . 118.0(3) ?
C12 C13 C17 . . 123.7(3) ?
C14 C13 C17 . . 118.3(3) ?
N14 C14 C15 . . 121.0(3) ?
N14 C14 C13 . . 119.3(3) ?
C15 C14 C13 . . 119.6(3) ?
C16 C15 C14 . . 118.9(3) ?
C16 C15 C18 . . 119.8(3) ?
C14 C15 C18 . . 121.3(3) ?
C11 C16 C15 . . 123.4(3) ?
C11 C16 H16 . . 118.3 ?
C15 C16 H16 . . 118.3 ?
C13 C17 H17A . . 109.5 ?
C13 C17 H17B . . 109.5 ?
H17A C17 H17B . . 109.5 ?
C13 C17 H17C . . 109.5 ?
H17A C17 H17C . . 109.5 ?
H17B C17 H17C . . 109.5 ?
C14 N14 H14A . . 117(3) ?
C14 N14 H14B . . 117(2) ?
H14A N14 H14B . . 114(3) ?
C19 C18 C15 . . 113.8(3) ?
C19 C18 H18A . . 108.8 ?
C15 C18 H18A . . 108.8 ?
C19 C18 H18B . . 108.8 ?
C15 C18 H18B . . 108.8 ?
H18A C18 H18B . . 107.7 ?
C20 C19 C18 . . 126.1(3) ?
C20 C19 H19 . . 117.0 ?
C18 C19 H19 . . 117.0 ?
C19 C20 H20A . . 120.0 ?
C19 C20 H20B . . 120.0 ?
H20A C20 H20B . . 120.0 ?
C26 C21 C22 . . 116.4(3) ?
C26 C21 C1 . . 122.9(3) ?
C22 C21 C1 . . 120.6(3) ?
C21 C22 C23 . . 124.2(3) ?
C21 C22 Cl22 . . 118.0(2) ?
C23 C22 Cl22 . . 117.8(2) ?
C22 C23 C24 . . 117.2(3) ?
C22 C23 C27 . . 122.8(3) ?
C24 C23 C27 . . 119.9(3) ?
C23 C24 C25 . . 120.6(3) ?
C23 C24 N24 . . 120.2(3) ?
C25 C24 N24 . . 119.0(3) ?
C26 C25 C24 . . 118.9(3) ?
C26 C25 C28 . . 120.4(3) ?
C24 C25 C28 . . 120.6(3) ?
C21 C26 C25 . . 122.5(3) ?
C21 C26 H26 . . 118.7 ?
C25 C26 H26 . . 118.7 ?
C23 C27 H27A . . 109.5 ?
C23 C27 H27B . . 109.5 ?
H27A C27 H27B . . 109.5 ?
C23 C27 H27C . . 109.5 ?
H27A C27 H27C . . 109.5 ?
H27B C27 H27C . . 109.5 ?
C24 N24 H24A . . 114(2) ?
C24 N24 H24B . . 113(2) ?
H24A N24 H24B . . 111(3) ?
C29 C28 C25 . . 116.0(3) ?
C29 C28 H28A . . 108.3 ?
C25 C28 H28A . . 108.3 ?
C29 C28 H28B . . 108.3 ?
C25 C28 H28B . . 108.3 ?
H28A C28 H28B . . 107.4 ?
C30 C29 C28 . . 126.5(3) ?
C30 C29 H29 . . 116.8 ?
C28 C29 H29 . . 116.8 ?
C29 C30 H30A . . 120.0 ?
C29 C30 H30B . . 120.0 ?
H30A C30 H30B . . 120.0 ?
C36 C31 C32 . . 119.2(3) ?
C36 C31 C1 . . 119.3(3) ?
C32 C31 C1 . . 121.5(3) ?
C33 C32 C31 . . 120.5(3) ?
C33 C32 H32 . . 119.8 ?
C31 C32 H32 . . 119.8 ?
C34 C33 C32 . . 119.5(4) ?
C34 C33 H33 . . 120.3 ?
C32 C33 H33 . . 120.3 ?
C35 C34 C33 . . 120.4(3) ?
C35 C34 H34 . . 119.8 ?
C33 C34 H34 . . 119.8 ?
C34 C35 C36 . . 120.3(4) ?
C34 C35 H35 . . 119.8 ?
C36 C35 H35 . . 119.8 ?
C31 C36 C35 . . 120.1(4) ?
C31 C36 H36 . . 119.9 ?
C35 C36 H36 . . 119.9 ?

loop_
_geom_bond_atom_site_label_1
_geom_bond_atom_site_label_2
_geom_bond_site_symmetry_2
_geom_bond_distance
_geom_bond_publ_flag
C1 C11 . 1.524(4) ?
C1 C21 . 1.525(4) ?
C1 C31 . 1.529(4) ?
C1 H1 . 1.0000 ?
C11 C16 . 1.388(4) ?
C11 C12 . 1.391(4) ?
C12 C13 . 1.391(4) ?
C12 Cl12 . 1.761(3) ?
C13 C14 . 1.415(4) ?
C13 C17 . 1.505(4) ?
C14 N14 . 1.390(4) ?
C14 C15 . 1.405(4) ?
C15 C16 . 1.390(4) ?
C15 C18 . 1.520(4) ?
C16 H16 . 0.9500 ?
C17 H17A . 0.9800 ?
C17 H17B . 0.9800 ?
C17 H17C . 0.9800 ?
N14 H14A . 0.86(3) ?
N14 H14B . 0.86(2) ?
C18 C19 . 1.496(5) ?
C18 H18A . 0.9900 ?
C18 H18B . 0.9900 ?
C19 C20 . 1.307(5) ?
C19 H19 . 0.9500 ?
C20 H20A . 0.9500 ?
C20 H20B . 0.9500 ?
C21 C26 . 1.388(4) ?
C21 C22 . 1.390(4) ?
C22 C23 . 1.395(4) ?
C22 Cl22 . 1.758(3) ?
C23 C24 . 1.402(4) ?
C23 C27 . 1.506(4) ?
C24 C25 . 1.405(4) ?
C24 N24 . 1.408(4) ?
C25 C26 . 1.393(4) ?
C25 C28 . 1.512(4) ?
C26 H26 . 0.9500 ?
C27 H27A . 0.9800 ?
C27 H27B . 0.9800 ?
C27 H27C . 0.9800 ?
N24 H24A . 0.87(3) ?
N24 H24B . 0.86(2) ?
C28 C29 . 1.501(5) ?
C28 H28A . 0.9900 ?
C28 H28B . 0.9900 ?
C29 C30 . 1.303(5) ?
C29 H29 . 0.9500 ?
C30 H30A . 0.9500 ?
C30 H30B . 0.9500 ?
C31 C36 . 1.386(5) ?
C31 C32 . 1.396(4) ?
C32 C33 . 1.391(5) ?
C32 H32 . 0.9500 ?
C33 C34 . 1.384(6) ?
C33 H33 . 0.9500 ?
C34 C35 . 1.372(6) ?
C34 H34 . 0.9500 ?
C35 C36 . 1.393(5) ?
C35 H35 . 0.9500 ?
C36 H36 . 0.9500 ?

loop_
_geom_hbond_atom_site_label_D
_geom_hbond_atom_site_label_H
_geom_hbond_atom_site_label_A
_geom_hbond_site_symmetry_A
_geom_hbond_distance_DH
_geom_hbond_distance_HA
_geom_hbond_distance_DA
_geom_hbond_angle_DHA
_geom_hbond_publ_flag
N14 H14A N24 2_666 0.86(3) 2.39(2) 3.186(4) 155(3) no

loop_
_geom_torsion_atom_site_label_1
_geom_torsion_atom_site_label_2
_geom_torsion_atom_site_label_3
_geom_torsion_atom_site_label_4
_geom_torsion_site_symmetry_1
_geom_torsion_site_symmetry_2
_geom_torsion_site_symmetry_3
_geom_torsion_site_symmetry_4
_geom_torsion
_geom_torsion_publ_flag
C21 C1 C11 C16 . . . . 34.9(4) ?
C31 C1 C11 C16 . . . . -94.7(3) ?
C21 C1 C11 C12 . . . . -145.7(3) ?
C31 C1 C11 C12 . . . . 84.7(3) ?
C16 C11 C12 C13 . . . . -4.1(4) ?
C1 C11 C12 C13 . . . . 176.5(3) ?
C16 C11 C12 Cl12 . . . . 175.7(2) ?
C1 C11 C12 Cl12 . . . . -3.7(4) ?
C11 C12 C13 C14 . . . . 3.3(4) ?
Cl12 C12 C13 C14 . . . . -176.5(2) ?
C11 C12 C13 C17 . . . . -176.7(3) ?
Cl12 C12 C13 C17 . . . . 3.5(4) ?
C12 C13 C14 N14 . . . . -176.2(3) ?
C17 C13 C14 N14 . . . . 3.8(4) ?
C12 C13 C14 C15 . . . . 0.9(4) ?
C17 C13 C14 C15 . . . . -179.1(3) ?
N14 C14 C15 C16 . . . . 173.1(3) ?
C13 C14 C15 C16 . . . . -4.0(4) ?
N14 C14 C15 C18 . . . . -7.3(5) ?
C13 C14 C15 C18 . . . . 175.6(3) ?
C12 C11 C16 C15 . . . . 0.7(4) ?
C1 C11 C16 C15 . . . . -179.8(3) ?
C14 C15 C16 C11 . . . . 3.2(5) ?
C18 C15 C16 C11 . . . . -176.4(3) ?
C16 C15 C18 C19 . . . . 30.1(4) ?
C14 C15 C18 C19 . . . . -149.5(3) ?
C15 C18 C19 C20 . . . . -128.9(4) ?
C11 C1 C21 C26 . . . . -101.8(3) ?
C31 C1 C21 C26 . . . . 25.7(4) ?
C11 C1 C21 C22 . . . . 73.4(3) ?
C31 C1 C21 C22 . . . . -159.1(3) ?
C26 C21 C22 C23 . . . . -0.2(4) ?
C1 C21 C22 C23 . . . . -175.7(3) ?
C26 C21 C22 Cl22 . . . . 179.3(2) ?
C1 C21 C22 Cl22 . . . . 3.8(4) ?
C21 C22 C23 C24 . . . . 0.3(4) ?
Cl22 C22 C23 C24 . . . . -179.3(2) ?
C21 C22 C23 C27 . . . . 178.5(3) ?
Cl22 C22 C23 C27 . . . . -1.1(4) ?
C22 C23 C24 C25 . . . . 0.9(4) ?
C27 C23 C24 C25 . . . . -177.4(3) ?
C22 C23 C24 N24 . . . . 175.8(3) ?
C27 C23 C24 N24 . . . . -2.5(4) ?
C23 C24 C25 C26 . . . . -2.0(4) ?
N24 C24 C25 C26 . . . . -177.0(3) ?
C23 C24 C25 C28 . . . . 175.3(3) ?
N24 C24 C25 C28 . . . . 0.3(4) ?
C22 C21 C26 C25 . . . . -1.0(4) ?
C1 C21 C26 C25 . . . . 174.4(3) ?
C24 C25 C26 C21 . . . . 2.1(5) ?
C28 C25 C26 C21 . . . . -175.2(3) ?
C26 C25 C28 C29 . . . . -105.9(4) ?
C24 C25 C28 C29 . . . . 76.8(4) ?
C25 C28 C29 C30 . . . . 10.7(5) ?
C11 C1 C31 C36 . . . . -127.6(3) ?
C21 C1 C31 C36 . . . . 105.5(3) ?
C11 C1 C31 C32 . . . . 50.7(4) ?
C21 C1 C31 C32 . . . . -76.2(4) ?
C36 C31 C32 C33 . . . . -1.4(5) ?
C1 C31 C32 C33 . . . . -179.7(3) ?
C31 C32 C33 C34 . . . . 1.4(5) ?
C32 C33 C34 C35 . . . . 0.0(5) ?
C33 C34 C35 C36 . . . . -1.4(5) ?
C32 C31 C36 C35 . . . . 0.0(5) ?
C1 C31 C36 C35 . . . . 178.3(3) ?
C34 C35 C36 C31 . . . . 1.4(5) ?

loop_
_cod_related_entry_id
_cod_related_entry_database
_cod_related_entry_code
1 ChemSpider 24726506
